data_4344833
loop_
_publ_author_name
'Owarzany, Rafa\/l'
'Fijalkowski, Karol J.'
'Jaro\'n, Tomasz'
'Leszczy\'nski, Piotr J'
'Dobrzycki, \/Lukasz'
'Cyra\'nski, Micha\/l K'
'Grochala, Wojciech'

_publ_section_title
;
 Complete Series of Alkali-Metal M(BH3NH2BH2NH2BH3) Hydrogen-Storage Salts
 Accessed via Metathesis in Organic Solvents.
;
_journal_issue 1
_journal_name_full 'Inorganic chemistry'
_journal_page_first 37
_journal_paper_doi 10.1021/acs.inorgchem.5b01688
_journal_volume 55
_journal_year 2015
_chemical_formula_moiety 'B3 H12 N2, K'
_chemical_formula_sum 'B3 H12 K N2'
_chemical_formula_weight 111.65
_chemical_name_systematic ' ?'
_space_group_IT_number 63
_symmetry_cell_setting orthorhombic
_symmetry_Int_Tables_number 63
_symmetry_space_group_name_Hall '-C 2c 2'
_symmetry_space_group_name_H-M 'C m c m'
_cell_angle_alpha 90
_cell_angle_beta 90
_cell_angle_gamma 90
_cell_formula_units_Z 4
_cell_length_a 4.7091(19)
_cell_length_b 7.599(2)
_cell_length_c 18.744(6)
_cell_measurement_temperature 298
_cell_volume 670.7(4)
_diffrn_ambient_temperature 298
_diffrn_detector one-dimensional
_diffrn_detector_type LYNXEYE
_diffrn_measurement_device_type 'Bruker D8 Discover'
_diffrn_radiation_monochromator none
_diffrn_radiation_probe x-ray
_diffrn_radiation_type 'Cu K\a'
_diffrn_radiation_wavelength 1.5418
_exptl_absorpt_coefficient_mu 5.891
_exptl_crystal_density_diffrn 1.1055
_exptl_crystal_F_000 240
_pd_char_colour white
_pd_instr_location ' ?'
_pd_meas_2theta_range_inc 0.013
_pd_meas_2theta_range_max 119.995
_pd_meas_2theta_range_min 8.003
_pd_meas_number_of_points 8422
_pd_meas_scan_method cont
_pd_prep_temperature 298
_pd_proc_2theta_range_inc 0.013
_pd_proc_2theta_range_max 119.995
_pd_proc_2theta_range_min 8.003
_pd_proc_ls_background_function '36 Legendre polynoms'
_pd_proc_ls_pref_orient_corr none
_pd_proc_ls_profile_function Pseudo-Voigt
_pd_proc_ls_prof_R_factor 0.0122
_pd_proc_ls_prof_wR_expected 0.0079
_pd_proc_ls_prof_wR_factor 0.0183
_pd_spec_mounting 'quartz capillary'
_pd_spec_mount_mode transmission
_pd_spec_shape cylinder
_pd_spec_size_axial 18
_pd_spec_size_equat 0.5
_refine_ls_goodness_of_fit_all 2.32
_refine_ls_hydrogen_treatment refall
_refine_ls_number_constraints 1
_refine_ls_number_parameters 79
_refine_ls_number_restraints 10
_refine_ls_R_factor_all 0.0404
_refine_ls_R_factor_gt 0.0396
_refine_ls_shift/su_max 0.0107
_refine_ls_shift/su_mean 0.0022
_refine_ls_weighting_scheme sigma
_refine_ls_wR_factor_all 0.0463
_refine_ls_wR_factor_gt 0.0462
_cod_data_source_file ic5b01688_si_002.cif
_cod_data_source_block I
_cod_original_formula_sum 'B3 H12 K1 N2'
_cod_database_code 4344833

loop_
_space_group_symop_id
_space_group_symop_operation_xyz
1 x,y,z
2 -x,-y,z+1/2
3 -x,y,-z+1/2
4 x,-y,-z
5 -x,-y,-z
6 x,y,-z+1/2
7 x,-y,z+1/2
8 -x,y,z
9 x+1/2,y+1/2,z
10 -x+1/2,-y+1/2,z+1/2
11 -x+1/2,y+1/2,-z+1/2
12 x+1/2,-y+1/2,-z
13 -x+1/2,-y+1/2,-z
14 x+1/2,y+1/2,-z+1/2
15 x+1/2,-y+1/2,z+1/2
16 -x+1/2,y+1/2,z

loop_
_atom_site_label
_atom_site_type_symbol
_atom_site_fract_x
_atom_site_fract_y
_atom_site_fract_z
_atom_site_adp_type
_atom_site_U_iso_or_equiv
_atom_site_site_symmetry_multiplicity
_atom_site_occupancy
_atom_site_calc_flag
K1 K 0.5 0 0 Uani 0.037(2) 4 1 d
B1 B 0 0.1968(18) 0.3924(6) Uiso 0.061(7) 8 1 d
N1 N 0 0.0908(9) 0.3182(3) Uiso 0.040(4) 8 1 d
B2 B 0 0.207(3) 0.25 Uiso 0.104(11) 4 1 d
H1 H 0 0.336(3) 0.3819(10) Uiso 0.0921 8 1 d
H2 H 0.190(3) 0.162(2) 0.4230(7) Uiso 0.0921 16 1 d
H3 H 0.153(3) 0.0238(17) 0.3182(3) Uiso 0.0486 16 1 d
H4 H 0.194(3) 0.292(3) 0.25 Uiso 0.125 8 1 d

loop_
_atom_site_aniso_label
_atom_site_aniso_type_symbol
_atom_site_aniso_U_11
_atom_site_aniso_U_22
_atom_site_aniso_U_33
_atom_site_aniso_U_12
_atom_site_aniso_U_13
_atom_site_aniso_U_23
K1 K 0.049(5) 0.045(4) 0.017(3) 0 0 0.008(5)

loop_
_atom_type_symbol
_atom_type_scat_dispersion_real
_atom_type_scat_dispersion_imag
_atom_type_scat_source
_atom_type_scat_Cromer_Mann_a1
_atom_type_scat_Cromer_Mann_b1
_atom_type_scat_Cromer_Mann_a2
_atom_type_scat_Cromer_Mann_b2
_atom_type_scat_Cromer_Mann_a3
_atom_type_scat_Cromer_Mann_b3
_atom_type_scat_Cromer_Mann_a4
_atom_type_scat_Cromer_Mann_b4
_atom_type_scat_Cromer_Mann_c
B 0.0090 0.0039 'International Tables Vol C tables 4.2.6.8 and 6.1.1.4' 2.0545 23.2185 1.3326 1.021 1.0979 60.3498 0.7068 0.1403 -0.1932
H 0.0000 0.0000 'International Tables Vol C tables 4.2.6.8 and 6.1.1.4' 0.493002 10.5109 0.322912 26.1257 0.140191 3.14236 0.04081 57.799702 0.003038
K 0.3868 1.0657 'International Tables Vol C tables 4.2.6.8 and 6.1.1.4' 8.2186 12.7949 7.4398 0.7748 1.0519 213.186996 0.8659 41.684101 1.4228
N 0.0311 0.0180 'International Tables Vol C tables 4.2.6.8 and 6.1.1.4' 12.2126 0.0057 3.1322 9.8933 2.0125 28.997499 1.1663 0.5826 -11.529

loop_
_geom_angle_atom_site_label_1
_geom_angle_atom_site_label_2
_geom_angle_atom_site_label_3
_geom_angle_site_symmetry_1
_geom_angle_site_symmetry_3
_geom_angle
B1 K1 B1 10_554 11_545 180.0(5)
B1 K1 H1 10_554 10_554 19.5(6)
B1 K1 H1 10_554 11_545 160.5(6)
B1 K1 H2 10_554 2_654 89.5(4)
B1 K1 H2 10_554 3_655 90.5(4)
B1 K1 H2 10_554 6_555 90.5(4)
B1 K1 H2 10_554 7_554 89.5(4)
B1 K1 H1 11_545 10_554 160.5(6)
B1 K1 H1 11_545 11_545 19.5(6)
B1 K1 H2 11_545 2_654 90.5(4)
B1 K1 H2 11_545 3_655 89.5(4)
B1 K1 H2 11_545 6_555 89.5(4)
B1 K1 H2 11_545 7_554 90.5(4)
H1 K1 H1 10_554 11_545 180.0(5)
H1 K1 H2 10_554 2_654 74.2(5)
H1 K1 H2 10_554 3_655 105.8(5)
H1 K1 H2 10_554 6_555 105.8(5)
H1 K1 H2 10_554 7_554 74.2(5)
H1 K1 H2 11_545 2_654 105.8(5)
H1 K1 H2 11_545 3_655 74.2(5)
H1 K1 H2 11_545 6_555 74.2(5)
H1 K1 H2 11_545 7_554 105.8(5)
H2 K1 H2 2_654 3_655 104.8(5)
H2 K1 H2 2_654 6_555 180.0(5)
H2 K1 H2 2_654 7_554 75.2(5)
H2 K1 H2 3_655 6_555 75.2(5)
H2 K1 H2 3_655 7_554 180.0(5)
H2 K1 H2 6_555 7_554 104.8(5)
N1 B1 H1 . . 109.5(14)
N1 B1 H2 . . 109.5(11)
N1 B1 H2 . 8_555 109.5(11)
H1 B1 H2 . . 109.5(14)
H1 B1 H2 . 8_555 109.5(14)
H2 B1 H2 . 8_555 109.5(15)
B1 N1 B2 . . 115.4(9)
B1 N1 H3 . . 106.8(7)
B1 N1 H3 . 8_555 106.8(7)
B2 N1 H3 . . 109.1(8)
B2 N1 H3 . 8_555 109.1(8)
H3 N1 H3 . 8_555 109.5(15)
N1 B2 N1 . 3_555 110.9(14)
N1 B2 H4 . . 109.1(6)
N1 B2 H4 . 3_555 109.1(6)
N1 B2 H4 3_555 . 109.1(6)
N1 B2 H4 3_555 3_555 109.1(6)
H4 B2 H4 . 3_555 109(2)

loop_
_geom_bond_atom_site_label_1
_geom_bond_atom_site_label_2
_geom_bond_site_symmetry_2
_geom_bond_distance
K1 B1 10_554 3.062(13)
K1 B1 11_545 3.062(13)
K1 H1 10_554 2.54(2)
K1 H1 11_545 2.54(2)
K1 H2 2_654 2.395(16)
K1 H2 3_655 2.395(16)
K1 H2 6_555 2.395(16)
K1 H2 7_554 2.395(16)
B1 N1 . 1.609(14)
B1 H1 . 1.08(3)
B1 H2 . 1.093(17)
B1 H2 8_555 1.093(17)
N1 B2 . 1.551(14)
N1 H3 . 0.881(15)
N1 H3 8_555 0.881(15)
B2 H4 . 1.12(2)
B2 H4 3_555 1.12(2)

loop_
_restr_distance_atom_site_label_1
_restr_distance_atom_site_label_2
_restr_distance_target
_restr_distance_target_weight_param
B1 H1 1.1 0.005
B1 H2 1.1 0.005
N1 H3 0.9 0.005
B2 H4 1.1 0.005

loop_
_restr_angle_atom_site_label_1
_restr_angle_atom_site_label_2
_restr_angle_atom_site_label_3
_restr_angle_site_symmetry_3
_restr_angle_target
_restr_angle_target_weight_param
H1 B1 H2 . 109.47 0.01
H1 B1 H2 8_555 109.47 0.01
H2 B1 H2 8_555 109.47 0.01
H3 N1 H3 8_555 109.47 0.01
H4 B2 H4 3_555 109.47 0.01
H1 B1 N1 . 109.47 0.05
